data_4350372
loop_
_publ_author_name
'Lu, Connie C.'
'Peters, Jonas C.'

_publ_section_title
;
 Pseudotetrahedral manganese complexes supported by the anionic
 tris(phosphino)borate ligand [PhBP(iPr)3].
;
_journal_issue 21
_journal_name_full 'Inorganic chemistry'
_journal_page_first 8597
_journal_page_last 8607
_journal_paper_doi 10.1021/ic060735q
_journal_volume 45
_journal_year 2006
_chemical_formula_moiety 'C41 H63 N B P3 Mn (O0.5 C2 H5)'
_chemical_formula_sum 'C43 H68 B Mn N O0.5 P3'
_chemical_formula_weight 765.64
_space_group_IT_number 43
_space_group_name_Hall 'F 2 -2d'
_space_group_name_H-M_alt 'F d d 2'
_symmetry_cell_setting orthorhombic
_symmetry_Int_Tables_number 43
_symmetry_space_group_name_H-M 'F d d 2'
_atom_sites_solution_hydrogens geom
_atom_sites_solution_primary direct
_atom_sites_solution_secondary difmap
_audit_creation_method SHELXL-97
_cell_angle_alpha 90.00
_cell_angle_beta 90.00
_cell_angle_gamma 90.00
_cell_formula_units_Z 16
_cell_length_a 19.6218(9)
_cell_length_b 77.737(4)
_cell_length_c 11.2629(6)
_cell_measurement_reflns_used 26587
_cell_measurement_temperature 98
_cell_measurement_theta_max 31.51
_cell_measurement_theta_min 2.23
_cell_volume 17179.8(15)
_computing_cell_refinement 'Bruker SMART 5.606'
_computing_data_collection 'Bruker SMART 5.054'
_computing_data_reduction 'Bruker SAINT 6.45'
_computing_structure_refinement 'Bruker SHELXTL 6.14'
_computing_structure_solution 'Bruker SHELXTL 6.14'
_diffrn_ambient_temperature 98
_diffrn_measured_fraction_theta_full 0.914
_diffrn_measured_fraction_theta_max 0.914
_diffrn_measurement_device_type 'Bruker SMART 1000'
_diffrn_measurement_method '\w scans'
_diffrn_radiation_monochromator graphite
_diffrn_radiation_source 'normal-focus sealed tube'
_diffrn_radiation_type MoK\a
_diffrn_radiation_wavelength 0.71073
_diffrn_reflns_av_R_equivalents 0.0724
_diffrn_reflns_av_sigmaI/netI 0.0769
_diffrn_reflns_limit_h_max 29
_diffrn_reflns_limit_h_min -29
_diffrn_reflns_limit_k_max 105
_diffrn_reflns_limit_k_min -108
_diffrn_reflns_limit_l_max 16
_diffrn_reflns_limit_l_min -16
_diffrn_reflns_number 46858
_diffrn_reflns_theta_full 32.20
_diffrn_reflns_theta_max 32.20
_diffrn_reflns_theta_min 2.10
_diffrn_standards_decay_% 0
_diffrn_standards_interval_time 'initial data recollected at end'
_exptl_absorpt_coefficient_mu 0.450
_exptl_absorpt_correction_type none
_exptl_crystal_colour 'dichroic orange red'
_exptl_crystal_density_diffrn 1.184
_exptl_crystal_density_method 'not measured'
_exptl_crystal_description block
_exptl_crystal_F_000 6592
_exptl_crystal_size_max 0.37
_exptl_crystal_size_mid 0.26
_exptl_crystal_size_min 0.25
_refine_diff_density_max 1.024
_refine_diff_density_min -0.777
_refine_diff_density_rms 0.070
_refine_ls_abs_structure_details 'Flack H D (1983), Acta Cryst. A39, 876-881'
_refine_ls_abs_structure_Flack -0.011(10)
_refine_ls_extinction_method none
_refine_ls_goodness_of_fit_ref 1.473
_refine_ls_hydrogen_treatment noref
_refine_ls_matrix_type full
_refine_ls_number_parameters 479
_refine_ls_number_reflns 12898
_refine_ls_number_restraints 2
_refine_ls_restrained_S_all 1.473
_refine_ls_R_factor_all 0.0747
_refine_ls_R_factor_gt 0.0514
_refine_ls_shift/su_max 0.002
_refine_ls_shift/su_mean 0.000
_refine_ls_structure_factor_coef Fsqd
_refine_ls_weighting_details 'calc w=1/[\s^2^(Fo^2^)] where P=(Fo^2^+2Fc^2^)/3'
_refine_ls_weighting_scheme sigma
_refine_ls_wR_factor_gt 0.0731
_refine_ls_wR_factor_ref 0.0755
_reflns_number_gt 9619
_reflns_number_total 12898
_reflns_threshold_expression >2sigma(I)
_cod_data_source_file ic060735qsi20060501_035824.cif
_cod_data_source_block complex8
_cod_original_sg_symbol_H-M Fdd2
_cod_original_formula_sum 'C43 H68 B Mn N O0.50 P3'
_cod_database_code 4350372

loop_
_symmetry_equiv_pos_as_xyz
'x, y, z'
'-x, -y, z'
'x+1/4, -y+1/4, z+1/4'
'-x+1/4, y+1/4, z+1/4'
'x, y+1/2, z+1/2'
'-x, -y+1/2, z+1/2'
'x+1/4, -y+3/4, z+3/4'
'-x+1/4, y+3/4, z+3/4'
'x+1/2, y, z+1/2'
'-x+1/2, -y, z+1/2'
'x+3/4, -y+1/4, z+3/4'
'-x+3/4, y+1/4, z+3/4'
'x+1/2, y+1/2, z'
'-x+1/2, -y+1/2, z'
'x+3/4, -y+3/4, z+1/4'
'-x+3/4, y+3/4, z+1/4'

loop_
_atom_site_label
_atom_site_type_symbol
_atom_site_fract_x
_atom_site_fract_y
_atom_site_fract_z
_atom_site_U_iso_or_equiv
_atom_site_adp_type
_atom_site_occupancy
_atom_site_symmetry_multiplicity
_atom_site_calc_flag
_atom_site_refinement_flags
_atom_site_disorder_assembly
_atom_site_disorder_group
Mn Mn 0.159594(16) 0.176178(4) 0.97774(3) 0.02094(8) Uani 1 1 d . . .
P1 P 0.20621(3) 0.205495(7) 1.03206(6) 0.02963(15) Uani 1 1 d . A .
P2 P 0.04046(3) 0.181748(7) 1.06088(5) 0.02202(13) Uani 1 1 d . A .
P3 P 0.12204(3) 0.188155(7) 0.77520(5) 0.02180(13) Uani 1 1 d . A .
B B 0.06624(14) 0.21570(3) 0.9383(2) 0.0274(6) Uani 1 1 d . A .
N N 0.23205(8) 0.15724(2) 0.99348(15) 0.0219(4) Uani 1 1 d . . .
C1 C 0.02307(15) 0.23362(3) 0.9220(2) 0.0423(7) Uani 1 1 d . . .
C2 C 0.0230(5) 0.24643(14) 0.9981(12) 0.029(3) Uiso 0.363(6) 1 d P A 1
H2 H 0.0495 0.2451 1.0680 0.035 Uiso 0.363(6) 1 calc PR A 1
C3 C -0.0126(3) 0.26178(9) 0.9846(9) 0.0213(17) Uiso 0.363(6) 1 d P A 1
H3 H -0.0088 0.2703 1.0447 0.026 Uiso 0.363(6) 1 calc PR A 1
C4 C -0.0513(6) 0.26495(12) 0.8920(8) 0.036(3) Uiso 0.363(6) 1 d P A 1
H4 H -0.0734 0.2757 0.8830 0.043 Uiso 0.363(6) 1 calc PR A 1
C5 C -0.0591(5) 0.25193(10) 0.8064(8) 0.048(3) Uiso 0.363(6) 1 d P A 1
H5 H -0.0875 0.2538 0.7395 0.057 Uiso 0.363(6) 1 calc PR A 1
C6 C -0.0253(4) 0.23619(9) 0.8186(7) 0.030(2) Uiso 0.363(6) 1 d P A 1
H6 H -0.0326 0.2272 0.7628 0.036 Uiso 0.363(6) 1 calc PR A 1
C7 C 0.14702(12) 0.22122(3) 0.9693(2) 0.0339(6) Uani 1 1 d . . .
H7A H 0.1452 0.2311 1.0250 0.041 Uiso 1 1 calc R A .
H7B H 0.1676 0.2255 0.8948 0.041 Uiso 1 1 calc R . .
C8 C 0.02931(11) 0.20490(3) 1.04931(19) 0.0263(5) Uani 1 1 d . . .
H8A H -0.0203 0.2072 1.0448 0.032 Uiso 1 1 calc R A .
H8B H 0.0457 0.2100 1.1246 0.032 Uiso 1 1 calc R . .
C9 C 0.05980(12) 0.20495(3) 0.8091(2) 0.0258(5) Uani 1 1 d . . .
H9A H 0.0617 0.2135 0.7441 0.031 Uiso 1 1 calc R A .
H9B H 0.0140 0.1996 0.8064 0.031 Uiso 1 1 calc R . .
C10 C 0.34789(13) 0.19937(3) 1.0230(2) 0.0469(7) Uani 1 1 d . A .
H10A H 0.3586 0.2035 1.1030 0.070 Uiso 1 1 calc R . .
H10B H 0.3887 0.2001 0.9730 0.070 Uiso 1 1 calc R . .
H10C H 0.3327 0.1874 1.0275 0.070 Uiso 1 1 calc R . .
C11 C 0.29145(12) 0.21038(3) 0.9696(3) 0.0406(6) Uani 1 1 d . . .
H11 H 0.2887 0.2066 0.8848 0.049 Uiso 1 1 calc R A .
C12 C 0.31195(16) 0.22920(4) 0.9641(4) 0.0767(11) Uani 1 1 d . A .
H12A H 0.3505 0.2305 0.9096 0.115 Uiso 1 1 calc R . .
H12B H 0.3252 0.2331 1.0435 0.115 Uiso 1 1 calc R . .
H12C H 0.2734 0.2361 0.9356 0.115 Uiso 1 1 calc R . .
C13 C 0.24520(14) 0.19576(3) 1.2627(2) 0.0404(6) Uani 1 1 d . A .
H13A H 0.2330 0.1964 1.3470 0.061 Uiso 1 1 calc R . .
H13B H 0.2944 0.1975 1.2538 0.061 Uiso 1 1 calc R . .
H13C H 0.2326 0.1844 1.2315 0.061 Uiso 1 1 calc R . .
C14 C 0.20727(13) 0.20968(3) 1.1943(2) 0.0334(6) Uani 1 1 d . . .
H14 H 0.1587 0.2089 1.2207 0.040 Uiso 1 1 calc R A .
C15 C 0.23211(16) 0.22761(3) 1.2331(3) 0.0589(8) Uani 1 1 d . A .
H15A H 0.2820 0.2280 1.2307 0.088 Uiso 1 1 calc R . .
H15B H 0.2165 0.2300 1.3142 0.088 Uiso 1 1 calc R . .
H15C H 0.2136 0.2363 1.1792 0.088 Uiso 1 1 calc R . .
C16 C 0.06871(13) 0.18075(3) 1.3029(2) 0.0349(6) Uani 1 1 d . A .
H16A H 0.0567 0.1762 1.3813 0.052 Uiso 1 1 calc R . .
H16B H 0.0714 0.1933 1.3067 0.052 Uiso 1 1 calc R . .
H16C H 0.1130 0.1761 1.2785 0.052 Uiso 1 1 calc R . .
C17 C 0.01428(11) 0.17548(3) 1.21281(19) 0.0256(5) Uani 1 1 d . . .
H17 H 0.0116 0.1626 1.2143 0.031 Uiso 1 1 calc R A .
C18 C -0.05522(13) 0.18223(3) 1.2507(2) 0.0413(7) Uani 1 1 d . A .
H18A H -0.0562 0.1948 1.2419 0.062 Uiso 1 1 calc R . .
H18B H -0.0635 0.1792 1.3338 0.062 Uiso 1 1 calc R . .
H18C H -0.0906 0.1771 1.2006 0.062 Uiso 1 1 calc R . .
C19 C -0.02935(13) 0.15209(3) 0.9874(2) 0.0390(6) Uani 1 1 d . A .
H19A H -0.0544 0.1464 0.9232 0.059 Uiso 1 1 calc R . .
H19B H -0.0542 0.1506 1.0622 0.059 Uiso 1 1 calc R . .
H19C H 0.0160 0.1469 0.9946 0.059 Uiso 1 1 calc R . .
C20 C -0.02225(11) 0.17142(3) 0.9592(2) 0.0275(5) Uani 1 1 d . . .
H20 H -0.0006 0.1719 0.8789 0.033 Uiso 1 1 calc R A .
C21 C -0.09188(12) 0.18007(3) 0.9439(2) 0.0449(7) Uani 1 1 d . A .
H21A H -0.1192 0.1783 1.0157 0.067 Uiso 1 1 calc R . .
H21B H -0.1154 0.1750 0.8756 0.067 Uiso 1 1 calc R . .
H21C H -0.0855 0.1924 0.9308 0.067 Uiso 1 1 calc R . .
C22 C 0.09208(12) 0.15401(3) 0.7154(2) 0.0324(5) Uani 1 1 d . A .
H22A H 0.0761 0.1458 0.6554 0.049 Uiso 1 1 calc R . .
H22B H 0.0644 0.1529 0.7873 0.049 Uiso 1 1 calc R . .
H22C H 0.1399 0.1516 0.7344 0.049 Uiso 1 1 calc R . .
C23 C 0.08571(12) 0.17222(3) 0.6673(2) 0.0257(5) Uani 1 1 d . . .
H23 H 0.1154 0.1727 0.5952 0.031 Uiso 1 1 calc R A .
C24 C 0.01253(12) 0.17640(3) 0.6246(2) 0.0315(6) Uani 1 1 d . A .
H24A H -0.0192 0.1754 0.6914 0.047 Uiso 1 1 calc R . .
H24B H -0.0006 0.1683 0.5619 0.047 Uiso 1 1 calc R . .
H24C H 0.0111 0.1882 0.5935 0.047 Uiso 1 1 calc R . .
C25 C 0.24846(12) 0.18844(3) 0.6573(2) 0.0371(6) Uani 1 1 d . A .
H25A H 0.2823 0.1952 0.6132 0.056 Uiso 1 1 calc R . .
H25B H 0.2341 0.1786 0.6093 0.056 Uiso 1 1 calc R . .
H25C H 0.2686 0.1843 0.7317 0.056 Uiso 1 1 calc R . .
C26 C 0.18645(11) 0.19977(3) 0.6848(2) 0.0268(5) Uani 1 1 d . . .
H26 H 0.2032 0.2096 0.7342 0.032 Uiso 1 1 calc R A .
C27 C 0.15797(13) 0.20750(3) 0.5697(2) 0.0366(6) Uani 1 1 d . A .
H27A H 0.1931 0.2146 0.5316 0.055 Uiso 1 1 calc R . .
H27B H 0.1182 0.2147 0.5881 0.055 Uiso 1 1 calc R . .
H27C H 0.1444 0.1982 0.5158 0.055 Uiso 1 1 calc R . .
C28 C 0.28200(12) 0.15579(3) 0.9094(2) 0.0253(5) Uani 1 1 d . . .
H28 H 0.2778 0.1596 0.8296 0.030 Uiso 1 1 calc R . .
C29 C 0.33971(11) 0.14799(2) 0.95649(19) 0.0220(5) Uani 1 1 d . . .
C30 C 0.40359(11) 0.14248(3) 0.9091(2) 0.0299(6) Uani 1 1 d . . .
H30 H 0.4145 0.1444 0.8280 0.036 Uiso 1 1 calc R . .
C31 C 0.44876(11) 0.13438(3) 0.9826(2) 0.0337(6) Uani 1 1 d . . .
H31 H 0.4913 0.1307 0.9514 0.040 Uiso 1 1 calc R . .
C32 C 0.43408(12) 0.13135(3) 1.1035(2) 0.0301(6) Uani 1 1 d . . .
H32 H 0.4671 0.1258 1.1520 0.036 Uiso 1 1 calc R . .
C33 C 0.37332(11) 0.13622(3) 1.1520(2) 0.0279(5) Uani 1 1 d . . .
H33 H 0.3637 0.1340 1.2333 0.033 Uiso 1 1 calc R . .
C34 C 0.32478(11) 0.14464(3) 1.0790(2) 0.0228(5) Uani 1 1 d . . .
C35 C 0.25685(11) 0.15038(3) 1.09792(19) 0.0211(5) Uani 1 1 d . . .
C36 C 0.21440(11) 0.14723(2) 1.20135(18) 0.0210(5) Uani 1 1 d . . .
C37 C 0.24003(12) 0.14832(3) 1.3176(2) 0.0270(5) Uani 1 1 d . . .
H37 H 0.2851 0.1524 1.3297 0.032 Uiso 1 1 calc R . .
C38 C 0.20094(12) 0.14358(3) 1.4153(2) 0.0322(6) Uani 1 1 d . . .
H38 H 0.2197 0.1443 1.4929 0.039 Uiso 1 1 calc R . .
C39 C 0.13460(13) 0.13783(3) 1.3995(2) 0.0314(6) Uani 1 1 d . . .
H39 H 0.1078 0.1345 1.4660 0.038 Uiso 1 1 calc R . .
C40 C 0.10761(12) 0.13693(3) 1.2846(2) 0.0294(5) Uani 1 1 d . . .
H40 H 0.0622 0.1331 1.2731 0.035 Uiso 1 1 calc R . .
C41 C 0.14660(11) 0.14163(2) 1.18834(19) 0.0228(5) Uani 1 1 d . . .
H41 H 0.1272 0.1411 1.1111 0.027 Uiso 1 1 calc R . .
C102 C 0.0203(4) 0.24354(10) 0.8279(7) 0.039(2) Uiso 0.323(4) 1 d P A 2
H102 H 0.0349 0.2387 0.7549 0.046 Uiso 0.323(4) 1 calc PR A 2
C103 C -0.0019(4) 0.26052(9) 0.8248(8) 0.038(2) Uiso 0.323(4) 1 d P A 2
H103 H -0.0124 0.2659 0.7513 0.045 Uiso 0.323(4) 1 calc PR A 2
C104 C -0.0086(8) 0.2696(2) 0.9329(15) 0.063(5) Uiso 0.323(4) 1 d P A 2
H104 H -0.0234 0.2812 0.9331 0.076 Uiso 0.323(4) 1 calc PR A 2
C105 C 0.0059(4) 0.26173(9) 1.0335(8) 0.029(2) Uiso 0.323(4) 1 d P A 2
H105 H -0.0003 0.2675 1.1069 0.035 Uiso 0.323(4) 1 calc PR A 2
C106 C 0.0302(6) 0.24509(14) 1.0323(10) 0.035(3) Uiso 0.323(4) 1 d P A 2
H106 H 0.0517 0.2406 1.1012 0.042 Uiso 0.323(4) 1 calc PR A 2
C112 C -0.0502(5) 0.23163(11) 0.8689(8) 0.036(2) Uiso 0.315(6) 1 d P A 3
H112 H -0.0686 0.2205 0.8555 0.043 Uiso 0.315(6) 1 calc PR A 3
C113 C -0.0892(4) 0.24645(10) 0.8408(7) 0.029(2) Uiso 0.315(6) 1 d P A 3
H113 H -0.1299 0.2452 0.7959 0.035 Uiso 0.315(6) 1 calc PR A 3
C114 C -0.0702(4) 0.26196(11) 0.8757(7) 0.016(2) Uiso 0.315(6) 1 d P A 3
H114 H -0.1010 0.2713 0.8652 0.020 Uiso 0.315(6) 1 calc PR A 3
C115 C -0.0094(7) 0.26514(19) 0.9253(14) 0.036(4) Uiso 0.315(6) 1 d P A 3
H115 H 0.0066 0.2765 0.9397 0.043 Uiso 0.315(6) 1 calc PR A 3
C116 C 0.0328(5) 0.24897(12) 0.9575(10) 0.037(3) Uiso 0.315(6) 1 d P A 3
H116 H 0.0702 0.2507 1.0097 0.044 Uiso 0.315(6) 1 calc PR A 3
O1 O 0.7500 0.2500 0.0495(6) 0.019(2) Uiso 0.303(5) 2 d SP . 1
C42 C 0.7935(9) 0.2405(2) 0.1609(17) 0.095(5) Uiso 0.303(5) 1 d P . 1
H42A H 0.7699 0.2436 0.2357 0.114 Uiso 0.303(5) 1 calc PR . 1
H42B H 0.7881 0.2279 0.1506 0.114 Uiso 0.303(5) 1 calc PR . 1
C43 C 0.8712(5) 0.24400(13) 0.1808(10) 0.066(4) Uiso 0.303(5) 1 d P . 1
H43A H 0.8915 0.2483 0.1071 0.099 Uiso 0.303(5) 1 calc PR . 1
H43B H 0.8939 0.2333 0.2041 0.099 Uiso 0.303(5) 1 calc PR . 1
H43C H 0.8769 0.2526 0.2437 0.099 Uiso 0.303(5) 1 calc PR . 1
O2 O 0.7390(4) 0.24357(7) 0.1376(6) 0.070(2) Uiso 0.348(3) 1 d P . 2
C44 C 0.8037(3) 0.24327(6) 0.1139(5) 0.0531(14) Uiso 0.697(5) 1 d P . 2
H44A H 0.8271 0.2484 0.1775 0.064 Uiso 0.70 1 d P . 2
H44B H 0.8074 0.2525 0.0492 0.064 Uiso 0.70 1 d P . 2
C45 C 0.8451(4) 0.23151(9) 0.0722(8) 0.131(3) Uiso 0.697(5) 1 d P . 2
H45A H 0.8250 0.2201 0.0842 0.196 Uiso 0.697(5) 1 calc PR . 2
H45B H 0.8888 0.2322 0.1141 0.196 Uiso 0.697(5) 1 calc PR . 2
H45C H 0.8524 0.2335 -0.0128 0.196 Uiso 0.697(5) 1 calc PR . 2

loop_
_atom_site_aniso_label
_atom_site_aniso_U_11
_atom_site_aniso_U_22
_atom_site_aniso_U_33
_atom_site_aniso_U_23
_atom_site_aniso_U_13
_atom_site_aniso_U_12
Mn 0.02226(17) 0.02111(17) 0.01945(17) -0.00014(14) -0.00006(15) 0.00201(14)
P1 0.0326(4) 0.0246(3) 0.0317(4) -0.0028(3) -0.0011(3) -0.0041(3)
P2 0.0234(3) 0.0221(3) 0.0206(3) -0.0001(2) 0.0026(2) 0.0016(3)
P3 0.0225(3) 0.0237(3) 0.0192(3) 0.0016(2) 0.0028(2) 0.0023(2)
B 0.0328(16) 0.0242(14) 0.0253(15) -0.0008(11) 0.0040(12) 0.0006(12)
N 0.0225(10) 0.0229(9) 0.0203(10) -0.0003(8) 0.0020(8) 0.0021(7)
C1 0.067(2) 0.0321(15) 0.0281(14) 0.0088(12) 0.0187(13) 0.0228(13)
C7 0.0505(16) 0.0183(11) 0.0329(14) -0.0002(11) 0.0036(13) -0.0038(10)
C8 0.0300(13) 0.0265(12) 0.0224(12) -0.0009(10) 0.0000(10) 0.0059(10)
C9 0.0289(13) 0.0235(12) 0.0251(13) 0.0068(10) 0.0022(10) 0.0016(10)
C10 0.0367(16) 0.0609(17) 0.0429(17) -0.0154(13) 0.0031(13) -0.0066(13)
C11 0.0364(15) 0.0428(15) 0.0425(16) 0.0007(12) 0.0040(14) -0.0025(12)
C12 0.048(2) 0.0551(19) 0.127(3) 0.012(2) 0.020(2) -0.0174(15)
C13 0.0468(17) 0.0445(15) 0.0301(15) -0.0045(11) 0.0002(12) -0.0040(13)
C14 0.0425(16) 0.0265(13) 0.0310(14) -0.0032(10) -0.0022(11) -0.0051(11)
C15 0.095(2) 0.0402(16) 0.0417(17) -0.0107(14) -0.0118(18) -0.0134(15)
C16 0.0516(17) 0.0341(14) 0.0190(13) -0.0018(11) 0.0043(12) -0.0020(12)
C17 0.0291(13) 0.0252(12) 0.0225(13) 0.0034(10) 0.0059(10) 0.0047(10)
C18 0.0412(16) 0.0479(15) 0.0348(16) 0.0078(12) 0.0172(12) 0.0118(12)
C19 0.0435(16) 0.0375(14) 0.0360(15) -0.0009(12) -0.0034(13) -0.0136(12)
C20 0.0238(12) 0.0332(13) 0.0255(13) -0.0016(10) -0.0015(10) -0.0001(10)
C21 0.0264(14) 0.0705(19) 0.0379(17) -0.0031(13) -0.0024(12) 0.0080(13)
C22 0.0354(14) 0.0327(13) 0.0291(14) -0.0106(11) -0.0018(11) -0.0022(11)
C23 0.0263(13) 0.0310(13) 0.0198(12) -0.0038(10) 0.0032(10) 0.0008(10)
C24 0.0336(14) 0.0364(14) 0.0246(13) -0.0019(10) -0.0039(11) 0.0004(11)
C25 0.0295(14) 0.0421(15) 0.0396(16) 0.0089(12) 0.0117(12) 0.0052(12)
C26 0.0242(13) 0.0322(13) 0.0239(13) 0.0057(10) 0.0026(10) -0.0004(10)
C27 0.0368(15) 0.0431(15) 0.0298(15) 0.0139(12) 0.0098(12) -0.0007(12)
C28 0.0320(14) 0.0219(12) 0.0221(12) 0.0016(9) 0.0050(10) -0.0003(10)
C29 0.0228(12) 0.0168(11) 0.0266(14) -0.0025(9) 0.0055(10) -0.0018(9)
C30 0.0285(14) 0.0242(13) 0.0369(14) -0.0021(10) 0.0111(12) -0.0053(11)
C31 0.0187(12) 0.0299(13) 0.0525(17) -0.0013(12) 0.0084(13) -0.0020(10)
C32 0.0217(13) 0.0233(13) 0.0454(16) 0.0015(11) -0.0010(11) 0.0005(10)
C33 0.0229(13) 0.0292(13) 0.0316(14) 0.0031(10) 0.0023(11) -0.0031(10)
C34 0.0208(12) 0.0173(11) 0.0305(14) -0.0003(9) 0.0003(10) -0.0011(9)
C35 0.0215(12) 0.0188(12) 0.0230(12) 0.0003(9) 0.0015(9) 0.0046(9)
C36 0.0227(12) 0.0191(11) 0.0212(12) 0.0010(9) 0.0011(9) 0.0031(9)
C37 0.0224(12) 0.0316(13) 0.0270(14) -0.0015(10) 0.0005(10) 0.0012(10)
C38 0.0370(16) 0.0368(14) 0.0229(13) 0.0030(11) 0.0010(11) 0.0068(12)
C39 0.0274(14) 0.0360(14) 0.0309(15) 0.0066(11) 0.0070(11) 0.0075(11)
C40 0.0233(13) 0.0304(13) 0.0345(14) 0.0033(10) 0.0057(11) 0.0021(10)
C41 0.0255(13) 0.0225(11) 0.0204(12) -0.0007(9) -0.0018(9) 0.0049(10)

loop_
_atom_type_symbol
_atom_type_description
_atom_type_scat_dispersion_real
_atom_type_scat_dispersion_imag
_atom_type_scat_source
C C 0.0033 0.0016 'International Tables Vol C Tables 4.2.6.8 and 6.1.1.4'
H H 0.0000 0.0000 'International Tables Vol C Tables 4.2.6.8 and 6.1.1.4'
B B 0.0013 0.0007 'International Tables Vol C Tables 4.2.6.8 and 6.1.1.4'
N N 0.0061 0.0033 'International Tables Vol C Tables 4.2.6.8 and 6.1.1.4'
P P 0.1023 0.0942 'International Tables Vol C Tables 4.2.6.8 and 6.1.1.4'
Mn Mn 0.3368 0.7283 'International Tables Vol C Tables 4.2.6.8 and 6.1.1.4'
O O 0.0106 0.0060 'International Tables Vol C Tables 4.2.6.8 and 6.1.1.4'

loop_
_geom_angle_atom_site_label_1
_geom_angle_atom_site_label_2
_geom_angle_atom_site_label_3
_geom_angle
_geom_angle_site_symmetry_1
_geom_angle_site_symmetry_3
N Mn P1 111.98(5) . .
N Mn P2 136.31(5) . .
P1 Mn P2 95.13(2) . .
N Mn P3 122.30(5) . .
P1 Mn P3 89.54(2) . .
P2 Mn P3 90.09(2) . .
C7 P1 C11 106.85(11) . .
C7 P1 C14 105.68(11) . .
C11 P1 C14 109.12(13) . .
C7 P1 Mn 106.20(8) . .
C11 P1 Mn 114.76(8) . .
C14 P1 Mn 113.57(7) . .
C8 P2 C17 107.07(10) . .
C8 P2 C20 107.65(10) . .
C17 P2 C20 105.73(10) . .
C8 P2 Mn 104.58(7) . .
C17 P2 Mn 123.22(7) . .
C20 P2 Mn 107.83(7) . .
C9 P3 C26 102.82(10) . .
C9 P3 C23 110.66(10) . .
C26 P3 C23 102.98(10) . .
C9 P3 Mn 105.36(8) . .
C26 P3 Mn 117.85(7) . .
C23 P3 Mn 116.39(7) . .
C1 B C8 106.62(19) . .
C1 B C7 107.10(19) . .
C8 B C7 112.43(19) . .
C1 B C9 106.67(19) . .
C8 B C9 111.39(18) . .
C7 B C9 112.21(19) . .
C28 N C35 107.77(17) . .
C28 N Mn 119.71(14) . .
C35 N Mn 126.49(14) . .
C116 C1 C102 73.1(6) . .
C116 C1 C2 23.7(6) . .
C102 C1 C2 94.7(7) . .
C116 C1 C6 102.2(6) . .
C102 C1 C6 43.6(4) . .
C2 C1 C6 113.6(6) . .
C116 C1 C106 35.7(7) . .
C102 C1 C106 108.4(6) . .
C2 C1 C106 14.6(7) . .
C6 C1 C106 127.0(5) . .
C116 C1 C112 110.5(6) . .
C102 C1 C112 73.2(5) . .
C2 C1 C112 108.9(6) . .
C6 C1 C112 31.1(3) . .
C106 C1 C112 116.7(6) . .
C116 C1 B 133.1(5) . .
C102 C1 B 127.6(4) . .
C2 C1 B 124.9(6) . .
C6 C1 B 121.4(3) . .
C106 C1 B 110.9(5) . .
C112 C1 B 115.6(4) . .
C1 C2 C3 125.4(10) . .
C1 C2 H2 117.3 . .
C3 C2 H2 117.3 . .
C4 C3 C2 122.5(9) . .
C4 C3 H3 118.7 . .
C2 C3 H3 118.7 . .
C3 C4 C5 118.2(9) . .
C3 C4 H4 120.9 . .
C5 C4 H4 120.9 . .
C6 C5 C4 120.8(8) . .
C6 C5 H5 119.6 . .
C4 C5 H5 119.6 . .
C5 C6 C1 119.2(6) . .
C5 C6 H6 120.4 . .
C1 C6 H6 120.4 . .
B C7 P1 120.65(14) . .
B C7 H7A 107.2 . .
P1 C7 H7A 107.2 . .
B C7 H7B 107.2 . .
P1 C7 H7B 107.2 . .
H7A C7 H7B 106.8 . .
B C8 P2 119.92(15) . .
B C8 H8A 107.3 . .
P2 C8 H8A 107.3 . .
B C8 H8B 107.3 . .
P2 C8 H8B 107.3 . .
H8A C8 H8B 106.9 . .
B C9 P3 119.02(16) . .
B C9 H9A 107.6 . .
P3 C9 H9A 107.6 . .
B C9 H9B 107.6 . .
P3 C9 H9B 107.6 . .
H9A C9 H9B 107.0 . .
C11 C10 H10A 109.5 . .
C11 C10 H10B 109.5 . .
H10A C10 H10B 109.5 . .
C11 C10 H10C 109.5 . .
H10A C10 H10C 109.5 . .
H10B C10 H10C 109.5 . .
C12 C11 C10 111.4(2) . .
C12 C11 P1 116.85(19) . .
C10 C11 P1 113.03(18) . .
C12 C11 H11 104.7 . .
C10 C11 H11 104.7 . .
P1 C11 H11 104.7 . .
C11 C12 H12A 109.5 . .
C11 C12 H12B 109.5 . .
H12A C12 H12B 109.5 . .
C11 C12 H12C 109.5 . .
H12A C12 H12C 109.5 . .
H12B C12 H12C 109.5 . .
C14 C13 H13A 109.5 . .
C14 C13 H13B 109.5 . .
H13A C13 H13B 109.5 . .
C14 C13 H13C 109.5 . .
H13A C13 H13C 109.5 . .
H13B C13 H13C 109.5 . .
C13 C14 C15 110.2(2) . .
C13 C14 P1 112.29(16) . .
C15 C14 P1 116.22(18) . .
C13 C14 H14 105.8 . .
C15 C14 H14 105.8 . .
P1 C14 H14 105.8 . .
C14 C15 H15A 109.5 . .
C14 C15 H15B 109.5 . .
H15A C15 H15B 109.5 . .
C14 C15 H15C 109.5 . .
H15A C15 H15C 109.5 . .
H15B C15 H15C 109.5 . .
C17 C16 H16A 109.5 . .
C17 C16 H16B 109.5 . .
H16A C16 H16B 109.5 . .
C17 C16 H16C 109.5 . .
H16A C16 H16C 109.5 . .
H16B C16 H16C 109.5 . .
C18 C17 C16 110.32(19) . .
C18 C17 P2 114.62(16) . .
C16 C17 P2 110.42(16) . .
C18 C17 H17 107.0 . .
C16 C17 H17 107.0 . .
P2 C17 H17 107.0 . .
C17 C18 H18A 109.5 . .
C17 C18 H18B 109.5 . .
H18A C18 H18B 109.5 . .
C17 C18 H18C 109.5 . .
H18A C18 H18C 109.5 . .
H18B C18 H18C 109.5 . .
C20 C19 H19A 109.5 . .
C20 C19 H19B 109.5 . .
H19A C19 H19B 109.5 . .
C20 C19 H19C 109.5 . .
H19A C19 H19C 109.5 . .
H19B C19 H19C 109.5 . .
C21 C20 C19 111.71(19) . .
C21 C20 P2 117.98(16) . .
C19 C20 P2 110.70(15) . .
C21 C20 H20 105.1 . .
C19 C20 H20 105.1 . .
P2 C20 H20 105.1 . .
C20 C21 H21A 109.5 . .
C20 C21 H21B 109.5 . .
H21A C21 H21B 109.5 . .
C20 C21 H21C 109.5 . .
H21A C21 H21C 109.5 . .
H21B C21 H21C 109.5 . .
C23 C22 H22A 109.5 . .
C23 C22 H22B 109.5 . .
H22A C22 H22B 109.5 . .
C23 C22 H22C 109.5 . .
H22A C22 H22C 109.5 . .
H22B C22 H22C 109.5 . .
C22 C23 C24 112.45(19) . .
C22 C23 P3 110.65(16) . .
C24 C23 P3 114.53(15) . .
C22 C23 H23 106.2 . .
C24 C23 H23 106.2 . .
P3 C23 H23 106.2 . .
C23 C24 H24A 109.5 . .
C23 C24 H24B 109.5 . .
H24A C24 H24B 109.5 . .
C23 C24 H24C 109.5 . .
H24A C24 H24C 109.5 . .
H24B C24 H24C 109.5 . .
C26 C25 H25A 109.5 . .
C26 C25 H25B 109.5 . .
H25A C25 H25B 109.5 . .
C26 C25 H25C 109.5 . .
H25A C25 H25C 109.5 . .
H25B C25 H25C 109.5 . .
C25 C26 C27 110.04(19) . .
C25 C26 P3 111.81(15) . .
C27 C26 P3 113.93(16) . .
C25 C26 H26 106.9 . .
C27 C26 H26 106.9 . .
P3 C26 H26 106.9 . .
C26 C27 H27A 109.5 . .
C26 C27 H27B 109.5 . .
H27A C27 H27B 109.5 . .
C26 C27 H27C 109.5 . .
H27A C27 H27C 109.5 . .
H27B C27 H27C 109.5 . .
N C28 C29 110.85(19) . .
N C28 H28 124.6 . .
C29 C28 H28 124.6 . .
C28 C29 C30 134.7(2) . .
C28 C29 C34 106.26(19) . .
C30 C29 C34 119.0(2) . .
C31 C30 C29 118.8(2) . .
C31 C30 H30 120.6 . .
C29 C30 H30 120.6 . .
C30 C31 C32 121.9(2) . .
C30 C31 H31 119.0 . .
C32 C31 H31 119.0 . .
C33 C32 C31 121.2(2) . .
C33 C32 H32 119.4 . .
C31 C32 H32 119.4 . .
C32 C33 C34 118.8(2) . .
C32 C33 H33 120.6 . .
C34 C33 H33 120.6 . .
C33 C34 C35 133.4(2) . .
C33 C34 C29 120.3(2) . .
C35 C34 C29 106.17(19) . .
N C35 C34 108.93(19) . .
N C35 C36 123.10(19) . .
C34 C35 C36 127.22(19) . .
C37 C36 C41 117.01(19) . .
C37 C36 C35 122.12(19) . .
C41 C36 C35 120.70(19) . .
C38 C37 C36 121.6(2) . .
C38 C37 H37 119.2 . .
C36 C37 H37 119.2 . .
C39 C38 C37 120.1(2) . .
C39 C38 H38 120.0 . .
C37 C38 H38 120.0 . .
C38 C39 C40 119.3(2) . .
C38 C39 H39 120.4 . .
C40 C39 H39 120.4 . .
C41 C40 C39 120.3(2) . .
C41 C40 H40 119.8 . .
C39 C40 H40 119.8 . .
C40 C41 C36 121.7(2) . .
C40 C41 H41 119.2 . .
C36 C41 H41 119.2 . .
C1 C102 C103 126.3(7) . .
C1 C102 H102 116.9 . .
C103 C102 H102 116.9 . .
C102 C103 C104 118.7(10) . .
C102 C103 H103 120.6 . .
C104 C103 H103 120.6 . .
C105 C104 C103 119.3(14) . .
C105 C104 H104 120.3 . .
C103 C104 H104 120.3 . .
C104 C105 C106 120.1(11) . .
C104 C105 H105 120.0 . .
C106 C105 H105 120.0 . .
C105 C106 C1 121.4(9) . .
C105 C106 H106 119.3 . .
C1 C106 H106 119.3 . .
C113 C112 C1 120.0(7) . .
C113 C112 H112 120.0 . .
C1 C112 H112 120.0 . .
C114 C113 C112 121.4(8) . .
C114 C113 H113 119.3 . .
C112 C113 H113 119.3 . .
C113 C114 C115 123.0(9) . .
C113 C114 H114 118.5 . .
C115 C114 H114 118.5 . .
C114 C115 C116 115.1(11) . .
C114 C115 H115 122.5 . .
C116 C115 H115 122.5 . .
C1 C116 C115 127.4(10) . .
C1 C116 H116 116.3 . .
C115 C116 H116 116.3 . .
C42 O1 C42 83.9(13) . 14_655
C42 O1 H44B 65.0 . .
C42 O1 H44B 115.3 14_655 .
C43 C42 O1 121.6(12) . .
C43 C42 H42A 106.9 . .
O1 C42 H42A 106.9 . .
C43 C42 H42B 106.9 . .
O1 C42 H42B 106.9 . .
H42A C42 H42B 106.7 . .
C43 C42 H44A 32.4 . .
O1 C42 H44A 103.0 . .
H42A C42 H44A 90.1 . .
H42B C42 H44A 139.2 . .
C43 C42 H44B 81.1 . .
O1 C42 H44B 40.7 . .
H42A C42 H44B 127.8 . .
H42B C42 H44B 120.2 . .
H44A C42 H44B 69.4 . .
C42 C43 H44A 31.9 . .
H43A C43 H44A 102.7 . .
H43B C43 H44A 138.0 . .
H43C C43 H44A 83.5 . .
O2 O2 C44 68.3(7) 14_655 .
O2 O2 C44 63.2(7) 14_655 14_655
C44 O2 C44 125.5(6) . 14_655
O2 C44 C45 133.8(6) . .
O2 C44 O2 48.5(5) . 14_655
C45 C44 O2 170.2(7) . 14_655
O2 C44 H44A 108.3 . .
C45 C44 H44A 105.3 . .
O2 C44 H44A 80.4 14_655 .
O2 C44 H44B 101.7 . .
C45 C44 H44B 100.9 . .
O2 C44 H44B 69.8 14_655 .
H44A C44 H44B 102.4 . .
C44 C45 H45A 109.5 . .
C44 C45 H45B 109.5 . .
H45A C45 H45B 109.5 . .
C44 C45 H45C 109.5 . .
H45A C45 H45C 109.5 . .
H45B C45 H45C 109.5 . .

loop_
_geom_bond_atom_site_label_1
_geom_bond_atom_site_label_2
_geom_bond_distance
_geom_bond_site_symmetry_2
Mn N 2.054(2) .
Mn P1 2.5308(7) .
Mn P2 2.5550(7) .
Mn P3 2.5718(6) .
P1 C7 1.828(2) .
P1 C11 1.854(3) .
P1 C14 1.856(2) .
P2 C8 1.818(2) .
P2 C17 1.852(2) .
P2 C20 1.863(2) .
P3 C9 1.828(2) .
P3 C26 1.857(2) .
P3 C23 1.876(2) .
B C1 1.640(4) .
B C8 1.672(3) .
B C7 1.679(4) .
B C9 1.683(3) .
N C28 1.368(3) .
N C35 1.380(3) .
C1 C116 1.272(9) .
C1 C102 1.312(8) .
C1 C2 1.313(11) .
C1 C6 1.517(7) .
C1 C106 1.535(11) .
C1 C112 1.565(9) .
C2 C3 1.392(12) .
C2 H2 0.9500 .
C3 C4 1.314(13) .
C3 H3 0.9500 .
C4 C5 1.406(12) .
C4 H4 0.9500 .
C5 C6 1.398(10) .
C5 H5 0.9500 .
C6 H6 0.9500 .
C7 H7A 0.9900 .
C7 H7B 0.9900 .
C8 H8A 0.9900 .
C8 H8B 0.9900 .
C9 H9A 0.9900 .
C9 H9B 0.9900 .
C10 C11 1.523(3) .
C10 H10A 0.9800 .
C10 H10B 0.9800 .
C10 H10C 0.9800 .
C11 C12 1.519(4) .
C11 H11 1.0000 .
C12 H12A 0.9800 .
C12 H12B 0.9800 .
C12 H12C 0.9800 .
C13 C14 1.523(3) .
C13 H13A 0.9800 .
C13 H13B 0.9800 .
C13 H13C 0.9800 .
C14 C15 1.540(3) .
C14 H14 1.0000 .
C15 H15A 0.9800 .
C15 H15B 0.9800 .
C15 H15C 0.9800 .
C16 C17 1.529(3) .
C16 H16A 0.9800 .
C16 H16B 0.9800 .
C16 H16C 0.9800 .
C17 C18 1.522(3) .
C17 H17 1.0000 .
C18 H18A 0.9800 .
C18 H18B 0.9800 .
C18 H18C 0.9800 .
C19 C20 1.542(3) .
C19 H19A 0.9800 .
C19 H19B 0.9800 .
C19 H19C 0.9800 .
C20 C21 1.532(3) .
C20 H20 1.0000 .
C21 H21A 0.9800 .
C21 H21B 0.9800 .
C21 H21C 0.9800 .
C22 C23 1.521(3) .
C22 H22A 0.9800 .
C22 H22B 0.9800 .
C22 H22C 0.9800 .
C23 C24 1.549(3) .
C23 H23 1.0000 .
C24 H24A 0.9800 .
C24 H24B 0.9800 .
C24 H24C 0.9800 .
C25 C26 1.534(3) .
C25 H25A 0.9800 .
C25 H25B 0.9800 .
C25 H25C 0.9800 .
C26 C27 1.535(3) .
C26 H26 1.0000 .
C27 H27A 0.9800 .
C27 H27B 0.9800 .
C27 H27C 0.9800 .
C28 C29 1.390(3) .
C28 H28 0.9500 .
C29 C30 1.428(3) .
C29 C34 1.435(3) .
C30 C31 1.366(3) .
C30 H30 0.9500 .
C31 C32 1.412(4) .
C31 H31 0.9500 .
C32 C33 1.365(3) .
C32 H32 0.9500 .
C33 C34 1.418(3) .
C33 H33 0.9500 .
C34 C35 1.422(3) .
C35 C36 1.453(3) .
C36 C37 1.405(3) .
C36 C41 1.408(3) .
C37 C38 1.392(3) .
C37 H37 0.9500 .
C38 C39 1.388(3) .
C38 H38 0.9500 .
C39 C40 1.400(3) .
C39 H39 0.9500 .
C40 C41 1.377(3) .
C40 H40 0.9500 .
C41 H41 0.9500 .
C102 C103 1.390(10) .
C102 H102 0.9500 .
C103 C104 1.413(19) .
C103 H103 0.9500 .
C104 C105 1.32(2) .
C104 H104 0.9500 .
C105 C106 1.378(13) .
C105 H105 0.9500 .
C106 H106 0.9500 .
C112 C113 1.419(11) .
C112 H112 0.9500 .
C113 C114 1.322(11) .
C113 H113 0.9500 .
C114 C115 1.340(17) .
C114 H114 0.9500 .
C115 C116 1.548(18) .
C115 H115 0.9500 .
C116 H116 0.9500 .
O1 C42 1.687(18) .
O1 C42 1.687(18) 14_655
O1 H44B 1.1424 .
C42 C43 1.565(19) .
C42 H42A 0.9900 .
C42 H42B 0.9900 .
C42 H44A 0.9180 .
C42 H44B 1.5880 .
C43 H43A 0.9800 .
C43 H43B 0.9800 .
C43 H43C 0.9800 .
C43 H44A 0.9301 .
O2 O2 1.088(11) 14_655
O2 C44 1.296(9) .
O2 C44 1.350(8) 14_655
C44 C45 1.310(8) .
C44 O2 1.349(8) 14_655
C44 H44A 0.9387 .
C44 H44B 1.0235 .
C45 H45A 0.9800 .
C45 H45B 0.9800 .
C45 H45C 0.9800 .
